data_7119082
loop_
_publ_author_name
'Alexander S. Romanov'
'Dawei Di'
'Le Yang'
'Julio Fernandez-Cestau'
'Ciaran R. Becker'
'Charlotte E. James'
'Bonan Zhu'
'Mikko Linnolahti'
'Dan Credgington'
'Manfred Bochmann'

_publ_section_title
;
 Highly photoluminescent copper carbene complexes based on prompt rather
 than delayed fluorescence
;
_journal_name_full Chem.Commun.
_journal_page_first 6379
_journal_volume 52
_journal_year 2016
_chemical_formula_moiety 'C27 H39 Br Cu N'
_chemical_formula_sum 'C27 H39 Br Cu N'
_chemical_formula_weight 521.04
_chemical_melting_point 549
_chemical_name_systematic
; 
 ? 
;
_space_group_IT_number 14
_symmetry_cell_setting monoclinic
_symmetry_space_group_name_Hall '-P 2ybc'
_symmetry_space_group_name_H-M 'P 1 21/c 1'
_atom_sites_solution_hydrogens geom
_atom_sites_solution_primary direct
_atom_sites_solution_secondary difmap
_audit_creation_method SHELXL-97
_audit_update_record
;
2016-03-17 deposited with the CCDC.
2016-04-12 downloaded from the CCDC.
;
_cell_angle_alpha 90.00
_cell_angle_beta 103.540(2)
_cell_angle_gamma 90.00
_cell_formula_units_Z 8
_cell_length_a 16.0878(2)
_cell_length_b 19.4137(3)
_cell_length_c 16.2912(3)
_cell_measurement_reflns_used 17671
_cell_measurement_temperature 140(2)
_cell_measurement_theta_max 29.2714
_cell_measurement_theta_min 2.9161
_cell_volume 4946.71(14)
_computing_cell_refinement
;                                                                         
CrysAlisPro, Agilent Technologies,                                        
Version 1.171.36.21 (release 14-08-2012 CrysAlis171 .NET)                 
(compiled Sep 14 2012,17:21:16)                                           
;
_computing_data_collection
;                                                                         
CrysAlisPro, Agilent Technologies,                                        
Version 1.171.36.21 (release 14-08-2012 CrysAlis171 .NET)                 
(compiled Sep 14 2012,17:21:16)                                           
;
_computing_data_reduction
;                                                                         
CrysAlisPro, Agilent Technologies,                                        
Version 1.171.36.21 (release 14-08-2012 CrysAlis171 .NET)                 
(compiled Sep 14 2012,17:21:16)                                           
;
_computing_molecular_graphics 'ORTEP (Johnson, 1976 and Farrugia, 1997)'
_computing_publication_material 'SHELXL-97 (Sheldrick, 2008) and WINGX (Farrugia, 1999)'
_computing_structure_refinement 'SHELXL-97 (Sheldrick, 2008)'
_computing_structure_solution 'SHELXS-97 (Sheldrick, 2008)'
_diffrn_ambient_temperature 140(2)
_diffrn_measured_fraction_theta_full 0.998
_diffrn_measured_fraction_theta_max 0.998
_diffrn_measurement_device_type 'Oxford Diffraction Xcalibur 3/Sapphire3 CCD'
_diffrn_measurement_method 'Thin slice \w scans'
_diffrn_radiation_monochromator graphite
_diffrn_radiation_source 'Enhance (Mo) X-ray Source'
_diffrn_radiation_type MoK\a
_diffrn_radiation_wavelength 0.71073
_diffrn_reflns_av_R_equivalents 0.0411
_diffrn_reflns_av_sigmaI/netI 0.0290
_diffrn_reflns_limit_h_max 20
_diffrn_reflns_limit_h_min -20
_diffrn_reflns_limit_k_max 24
_diffrn_reflns_limit_k_min -24
_diffrn_reflns_limit_l_max 20
_diffrn_reflns_limit_l_min -20
_diffrn_reflns_number 71950
_diffrn_reflns_theta_full 27.00
_diffrn_reflns_theta_max 27.00
_diffrn_reflns_theta_min 2.92
_exptl_absorpt_coefficient_mu 2.512
_exptl_absorpt_correction_T_max 0.4649
_exptl_absorpt_correction_T_min 0.3785
_exptl_absorpt_correction_type multi-scan
_exptl_absorpt_process_details
;                                                             
 CrysAlisPro RED, Oxford Diffraction Ltd., Version 1.171.33.66
 Empirical absorption correction using spherical harmonics,   
  implemented in SCALE3 ABSPACK scaling algorithm.            
;
_exptl_crystal_colour colorless
_exptl_crystal_density_diffrn 1.399
_exptl_crystal_density_meas ?
_exptl_crystal_density_method 'not measured'
_exptl_crystal_description block
_exptl_crystal_F_000 2176
_exptl_crystal_recrystallization_method 'Re-crystallisation from solvent'
_exptl_crystal_size_max 0.48
_exptl_crystal_size_mid 0.39
_exptl_crystal_size_min 0.36
_refine_diff_density_max 1.278
_refine_diff_density_min -1.861
_refine_diff_density_rms 0.131
_refine_ls_extinction_method none
_refine_ls_goodness_of_fit_ref 1.034
_refine_ls_hydrogen_treatment constr
_refine_ls_matrix_type full
_refine_ls_number_parameters 553
_refine_ls_number_reflns 10788
_refine_ls_number_restraints 0
_refine_ls_restrained_S_all 1.034
_refine_ls_R_factor_all 0.0643
_refine_ls_R_factor_gt 0.0512
_refine_ls_shift/su_max 0.002
_refine_ls_shift/su_mean 0.000
_refine_ls_structure_factor_coef Fsqd
_refine_ls_weighting_details 'calc w=1/[\s^2^(Fo^2^)+(0.0800P)^2^+21.4000P] where P=(Fo^2^+2Fc^2^)/3'
_refine_ls_weighting_scheme calc
_refine_ls_wR_factor_gt 0.1479
_refine_ls_wR_factor_ref 0.1574
_reflns_number_gt 8881
_reflns_number_total 10788
_reflns_threshold_expression I>2sigma(I)
_cod_data_source_file c6cc02349e2.cif
_cod_data_source_block 1b
_cod_depositor_comments
;
The following automatic conversions were performed:

'_exptl_crystal_density_meas' value 'not measured' was changed to '?'
- the value is perceived as not measured.

Automatic conversion script
Id: cif_fix_values 4624 2016-04-14 12:54:50Z antanas 
;
_cod_original_cell_volume 4946.71(13)
_cod_original_sg_symbol_H-M 'P 21/c'
_cod_database_code 7119082
_solvent_exptl_crystal_recrystallization_method 'CH2Cl2, hexane'

loop_
_symmetry_equiv_pos_as_xyz
'x, y, z'
'-x, y+1/2, -z+1/2'
'-x, -y, -z'
'x, -y-1/2, z-1/2'

loop_
_atom_site_label
_atom_site_type_symbol
_atom_site_fract_x
_atom_site_fract_y
_atom_site_fract_z
_atom_site_U_iso_or_equiv
_atom_site_adp_type
_atom_site_occupancy
_atom_site_symmetry_multiplicity
_atom_site_calc_flag
_atom_site_refinement_flags
_atom_site_disorder_assembly
_atom_site_disorder_group
Cu1A Cu 0.93751(3) 0.72006(2) 1.00487(3) 0.01407(12) Uani 1 1 d . . .
Br1A Br 1.01638(3) 0.71123(3) 1.13574(3) 0.03100(13) Uani 1 1 d . . .
Cu1B Cu 0.51949(3) 0.13355(3) 0.98074(3) 0.01582(12) Uani 1 1 d . . .
Br1B Br 0.39113(3) 0.12191(3) 1.00567(3) 0.03738(15) Uani 1 1 d . . .
N1B N 0.64618(19) 0.17930(16) 0.89891(19) 0.0110(6) Uani 1 1 d . . .
C4A C 0.7801(3) 0.6917(2) 0.7610(2) 0.0164(8) Uani 1 1 d . . .
C2B C 0.7152(2) 0.13530(18) 1.0287(2) 0.0099(7) Uani 1 1 d . . .
C1B C 0.6309(2) 0.14986(18) 0.9661(2) 0.0117(7) Uani 1 1 d . . .
N1A N 0.8412(2) 0.67690(16) 0.84587(19) 0.0122(6) Uani 1 1 d . . .
C14A C 0.7511(3) 0.5953(2) 0.9523(2) 0.0184(8) Uani 1 1 d . . .
H14A H 0.7352 0.6406 0.9269 0.022 Uiso 1 1 calc R . .
C1A C 0.8665(2) 0.72938(19) 0.8950(2) 0.0137(7) Uani 1 1 d . . .
C5B C 0.5805(2) 0.1981(2) 0.8250(2) 0.0135(7) Uani 1 1 d . . .
C6A C 0.8246(3) 0.56768(19) 0.9181(2) 0.0160(7) Uani 1 1 d . . .
C4B C 0.7397(2) 0.19606(19) 0.9028(2) 0.0135(7) Uani 1 1 d . . .
C5A C 0.8704(2) 0.60712(19) 0.8712(2) 0.0139(7) Uani 1 1 d . . .
C18B C 0.8143(2) 0.16751(19) 1.1687(2) 0.0153(7) Uani 1 1 d . . .
H18A H 0.8586 0.1794 1.1398 0.018 Uiso 1 1 calc R . .
H18B H 0.8214 0.1963 1.2185 0.018 Uiso 1 1 calc R . .
C25B C 0.7206(2) 0.05860(18) 1.0582(2) 0.0140(7) Uani 1 1 d . . .
H25A H 0.7126 0.0286 1.0086 0.017 Uiso 1 1 calc R . .
C17B C 0.7253(2) 0.18057(19) 1.1096(2) 0.0135(7) Uani 1 1 d . . .
H17A H 0.7202 0.2293 1.0936 0.016 Uiso 1 1 calc R . .
C19A C 0.8282(3) 0.9474(2) 0.8258(3) 0.0191(8) Uani 1 1 d . . .
H19A H 0.8056 0.9880 0.7921 0.023 Uiso 1 1 calc R . .
C26B C 0.7543(3) 0.2732(2) 0.9198(3) 0.0199(8) Uani 1 1 d . . .
H26A H 0.7425 0.2845 0.9733 0.030 Uiso 1 1 calc R . .
H26B H 0.7170 0.2990 0.8760 0.030 Uiso 1 1 calc R . .
H26C H 0.8127 0.2844 0.9208 0.030 Uiso 1 1 calc R . .
C2A C 0.8312(2) 0.79526(19) 0.8490(2) 0.0145(7) Uani 1 1 d . . .
C9A C 0.9689(3) 0.5147(2) 0.8714(3) 0.0217(9) Uani 1 1 d . . .
H9AA H 1.0169 0.4968 0.8564 0.026 Uiso 1 1 calc R . .
C23B C 0.8098(3) 0.0457(2) 1.1154(2) 0.0189(8) Uani 1 1 d . . .
H23A H 0.8532 0.0563 1.0849 0.023 Uiso 1 1 calc R . .
H23B H 0.8154 -0.0024 1.1318 0.023 Uiso 1 1 calc R . .
C11A C 1.0027(3) 0.6282(2) 0.8107(3) 0.0205(8) Uani 1 1 d . . .
H11A H 0.9720 0.6712 0.7922 0.025 Uiso 1 1 calc R . .
C21B C 0.6654(3) 0.0872(2) 1.1857(2) 0.0188(8) Uani 1 1 d . . .
H21A H 0.6215 0.0765 1.2165 0.023 Uiso 1 1 calc R . .
C24B C 0.6535(3) 0.0408(2) 1.1076(2) 0.0185(8) Uani 1 1 d . . .
H24A H 0.6593 -0.0071 1.1249 0.022 Uiso 1 1 calc R . .
H24B H 0.5966 0.0473 1.0719 0.022 Uiso 1 1 calc R . .
C27B C 0.7667(2) 0.1778(2) 0.8215(2) 0.0187(8) Uani 1 1 d . . .
H27A H 0.7625 0.1288 0.8128 0.028 Uiso 1 1 calc R . .
H27B H 0.8247 0.1922 0.8260 0.028 Uiso 1 1 calc R . .
H27C H 0.7298 0.2007 0.7746 0.028 Uiso 1 1 calc R . .
C22A C 0.8529(3) 0.8685(2) 0.9816(3) 0.0256(10) Uani 1 1 d . . .
H22A H 0.8747 0.8293 1.0171 0.031 Uiso 1 1 calc R . .
H22B H 0.8244 0.8990 1.0134 0.031 Uiso 1 1 calc R . .
C24A C 0.9710(3) 0.8592(2) 0.9057(3) 0.0247(9) Uani 1 1 d . . .
H24C H 0.9949 0.8196 0.9392 0.030 Uiso 1 1 calc R . .
H24D H 1.0174 0.8837 0.8898 0.030 Uiso 1 1 calc R . .
C7B C 0.4852(2) 0.2807(2) 0.7437(3) 0.0193(8) Uani 1 1 d . . .
H7BA H 0.4576 0.3231 0.7390 0.023 Uiso 1 1 calc R . .
C3B C 0.7829(2) 0.1511(2) 0.9771(2) 0.0150(7) Uani 1 1 d . . .
H3BA H 0.8314 0.1751 1.0121 0.018 Uiso 1 1 calc R . .
H3BB H 0.8032 0.1087 0.9571 0.018 Uiso 1 1 calc R . .
C6B C 0.5386(2) 0.2618(2) 0.8211(2) 0.0151(7) Uani 1 1 d . . .
C8B C 0.4727(3) 0.2382(2) 0.6745(3) 0.0227(9) Uani 1 1 d . . .
H8BA H 0.4396 0.2528 0.6227 0.027 Uiso 1 1 calc R . .
C10B C 0.5634(2) 0.1510(2) 0.7572(2) 0.0152(7) Uani 1 1 d . . .
C26A C 0.6987(3) 0.6487(2) 0.7500(3) 0.0236(9) Uani 1 1 d . . .
H26D H 0.7131 0.6007 0.7515 0.035 Uiso 1 1 calc R . .
H26E H 0.6607 0.6595 0.6968 0.035 Uiso 1 1 calc R . .
H26F H 0.6712 0.6590 0.7949 0.035 Uiso 1 1 calc R . .
C23A C 0.8718(3) 0.9000(2) 0.7740(3) 0.0248(9) Uani 1 1 d . . .
H23C H 0.9187 0.9242 0.7586 0.030 Uiso 1 1 calc R . .
H23D H 0.8313 0.8866 0.7225 0.030 Uiso 1 1 calc R . .
C16B C 0.5681(3) 0.3823(2) 0.8846(3) 0.0299(10) Uani 1 1 d . . .
H16A H 0.6232 0.3827 0.8714 0.045 Uiso 1 1 calc R . .
H16B H 0.5706 0.4082 0.9353 0.045 Uiso 1 1 calc R . .
H16C H 0.5266 0.4025 0.8390 0.045 Uiso 1 1 calc R . .
C9B C 0.5096(3) 0.1731(2) 0.6822(3) 0.0209(8) Uani 1 1 d . . .
H9BA H 0.4981 0.1436 0.6359 0.025 Uiso 1 1 calc R . .
C22B C 0.6576(2) 0.1626(2) 1.1581(2) 0.0159(7) Uani 1 1 d . . .
H22C H 0.6645 0.1920 1.2074 0.019 Uiso 1 1 calc R . .
H22D H 0.6011 0.1707 1.1224 0.019 Uiso 1 1 calc R . .
C10A C 0.9445(3) 0.5828(2) 0.8500(2) 0.0162(8) Uani 1 1 d . . .
C20B C 0.7545(3) 0.0741(2) 1.2430(3) 0.0231(9) Uani 1 1 d . . .
H20A H 0.7626 0.1026 1.2931 0.028 Uiso 1 1 calc R . .
H20B H 0.7596 0.0262 1.2605 0.028 Uiso 1 1 calc R . .
C27A C 0.8205(3) 0.6765(3) 0.6875(3) 0.0307(10) Uani 1 1 d . . .
H27D H 0.8379 0.6290 0.6896 0.046 Uiso 1 1 calc R . .
H27E H 0.8696 0.7055 0.6912 0.046 Uiso 1 1 calc R . .
H27F H 0.7797 0.6852 0.6353 0.046 Uiso 1 1 calc R . .
C8A C 0.9232(3) 0.4735(2) 0.9145(3) 0.0238(9) Uani 1 1 d . . .
H8AA H 0.9396 0.4281 0.9271 0.029 Uiso 1 1 calc R . .
C11B C 0.5949(3) 0.0769(2) 0.7666(3) 0.0203(8) Uani 1 1 d . . .
H11B H 0.6457 0.0754 0.8135 0.024 Uiso 1 1 calc R . .
C19B C 0.8225(3) 0.0913(2) 1.1947(2) 0.0184(8) Uani 1 1 d . . .
H19B H 0.8794 0.0829 1.2310 0.022 Uiso 1 1 calc R . .
C15B C 0.4547(3) 0.3071(2) 0.9207(3) 0.0274(9) Uani 1 1 d . . .
H15A H 0.4393 0.2605 0.9304 0.041 Uiso 1 1 calc R . .
H15B H 0.4124 0.3266 0.8752 0.041 Uiso 1 1 calc R . .
H15C H 0.4579 0.3338 0.9710 0.041 Uiso 1 1 calc R . .
C7A C 0.8533(3) 0.5004(2) 0.9383(3) 0.0214(8) Uani 1 1 d . . .
H7AA H 0.8242 0.4730 0.9690 0.026 Uiso 1 1 calc R . .
C14B C 0.5424(3) 0.3077(2) 0.8978(3) 0.0188(8) Uani 1 1 d . . .
H14B H 0.5848 0.2884 0.9454 0.023 Uiso 1 1 calc R . .
C21A C 0.9273(3) 0.9066(2) 0.9579(3) 0.0262(10) Uani 1 1 d . . .
H21B H 0.9687 0.9211 1.0093 0.031 Uiso 1 1 calc R . .
C15A C 0.7785(3) 0.6044(3) 1.0481(3) 0.0287(10) Uani 1 1 d . . .
H15D H 0.8264 0.6352 1.0618 0.043 Uiso 1 1 calc R . .
H15E H 0.7945 0.5605 1.0742 0.043 Uiso 1 1 calc R . .
H15F H 0.7318 0.6231 1.0683 0.043 Uiso 1 1 calc R . .
C16A C 0.6721(3) 0.5484(3) 0.9299(3) 0.0294(10) Uani 1 1 d . . .
H16D H 0.6262 0.5690 0.9497 0.044 Uiso 1 1 calc R . .
H16E H 0.6857 0.5043 0.9563 0.044 Uiso 1 1 calc R . .
H16F H 0.6551 0.5427 0.8698 0.044 Uiso 1 1 calc R . .
C18A C 0.7541(3) 0.9081(2) 0.8496(3) 0.0266(10) Uani 1 1 d . . .
H18C H 0.7130 0.8940 0.7988 0.032 Uiso 1 1 calc R . .
H18D H 0.7252 0.9379 0.8819 0.032 Uiso 1 1 calc R . .
C13B C 0.6203(3) 0.0489(3) 0.6886(3) 0.0345(11) Uani 1 1 d . . .
H13A H 0.6623 0.0786 0.6740 0.052 Uiso 1 1 calc R . .
H13B H 0.5707 0.0469 0.6424 0.052 Uiso 1 1 calc R . .
H13C H 0.6437 0.0035 0.7002 0.052 Uiso 1 1 calc R . .
C3A C 0.7612(3) 0.7681(2) 0.7727(3) 0.0274(10) Uani 1 1 d . . .
H3AA H 0.7050 0.7734 0.7839 0.033 Uiso 1 1 calc R . .
H3AB H 0.7628 0.7938 0.7221 0.033 Uiso 1 1 calc R . .
C12A C 1.0842(3) 0.6464(3) 0.8768(3) 0.0320(10) Uani 1 1 d . . .
H12A H 1.0692 0.6679 0.9244 0.048 Uiso 1 1 calc R . .
H12B H 1.1182 0.6776 0.8526 0.048 Uiso 1 1 calc R . .
H12C H 1.1163 0.6052 0.8948 0.048 Uiso 1 1 calc R . .
C12B C 0.5263(3) 0.0312(2) 0.7903(3) 0.0289(10) Uani 1 1 d . . .
H12D H 0.5127 0.0486 0.8407 0.043 Uiso 1 1 calc R . .
H12E H 0.5475 -0.0151 0.8000 0.043 Uiso 1 1 calc R . .
H12F H 0.4759 0.0313 0.7451 0.043 Uiso 1 1 calc R . .
C17A C 0.7896(3) 0.8439(2) 0.9027(3) 0.0199(8) Uani 1 1 d . . .
H17B H 0.7424 0.8198 0.9190 0.024 Uiso 1 1 calc R . .
C13A C 1.0250(3) 0.5948(3) 0.7334(3) 0.0323(11) Uani 1 1 d . . .
H13D H 0.9736 0.5793 0.6953 0.049 Uiso 1 1 calc R . .
H13E H 1.0623 0.5563 0.7512 0.049 Uiso 1 1 calc R . .
H13F H 1.0531 0.6280 0.7055 0.049 Uiso 1 1 calc R . .
C25A C 0.9060(3) 0.8352(2) 0.8258(2) 0.0179(8) Uani 1 1 d . . .
H25B H 0.9347 0.8054 0.7925 0.021 Uiso 1 1 calc R . .
C20A C 0.8917(3) 0.9701(2) 0.9053(3) 0.0283(10) Uani 1 1 d . . .
H20C H 0.8637 1.0002 0.9380 0.034 Uiso 1 1 calc R . .
H20D H 0.9380 0.9954 0.8905 0.034 Uiso 1 1 calc R . .

loop_
_atom_site_aniso_label
_atom_site_aniso_U_11
_atom_site_aniso_U_22
_atom_site_aniso_U_33
_atom_site_aniso_U_23
_atom_site_aniso_U_13
_atom_site_aniso_U_12
Cu1A 0.0168(2) 0.0131(2) 0.0097(2) -0.00113(16) -0.00211(17) 0.00176(17)
Br1A 0.0279(2) 0.0386(3) 0.0229(2) 0.00061(19) -0.00129(18) 0.00240(19)
Cu1B 0.0111(2) 0.0220(3) 0.0145(2) 0.00005(18) 0.00317(17) -0.00330(18)
Br1B 0.0258(3) 0.0463(3) 0.0433(3) -0.0119(2) 0.0148(2) -0.0085(2)
N1B 0.0081(14) 0.0139(15) 0.0102(14) -0.0004(11) 0.0002(11) 0.0002(11)
C4A 0.0221(19) 0.0149(18) 0.0090(17) 0.0000(14) -0.0025(14) -0.0006(15)
C2B 0.0119(16) 0.0082(16) 0.0087(16) 0.0017(13) 0.0009(13) 0.0024(13)
C1B 0.0142(17) 0.0110(17) 0.0088(16) -0.0004(13) 0.0002(13) -0.0005(13)
N1A 0.0150(15) 0.0114(15) 0.0086(14) -0.0017(11) -0.0002(12) 0.0024(12)
C14A 0.021(2) 0.0191(19) 0.0138(18) 0.0006(15) 0.0017(15) -0.0033(15)
C1A 0.0143(17) 0.0132(17) 0.0139(17) 0.0005(14) 0.0039(14) 0.0014(14)
C5B 0.0102(16) 0.0182(18) 0.0121(17) 0.0061(14) 0.0029(13) -0.0019(14)
C6A 0.0202(19) 0.0134(18) 0.0118(17) -0.0022(14) -0.0018(14) -0.0034(15)
C4B 0.0088(16) 0.0163(18) 0.0153(18) 0.0019(14) 0.0025(14) -0.0024(13)
C5A 0.0210(19) 0.0089(17) 0.0091(16) -0.0029(13) -0.0018(14) 0.0022(14)
C18B 0.0159(18) 0.0133(18) 0.0139(18) -0.0034(14) -0.0023(14) 0.0006(14)
C25B 0.0186(18) 0.0080(16) 0.0140(17) -0.0014(13) 0.0009(14) 0.0015(14)
C17B 0.0146(17) 0.0109(17) 0.0130(17) -0.0021(14) -0.0008(14) -0.0014(13)
C19A 0.027(2) 0.0102(17) 0.020(2) 0.0037(15) 0.0053(16) 0.0014(15)
C26B 0.0163(19) 0.019(2) 0.024(2) 0.0021(16) 0.0055(16) -0.0036(15)
C2A 0.0189(18) 0.0103(17) 0.0115(17) 0.0003(13) -0.0019(14) 0.0007(14)
C9A 0.024(2) 0.018(2) 0.019(2) -0.0062(16) -0.0021(16) 0.0075(16)
C23B 0.024(2) 0.0127(18) 0.0183(19) 0.0018(15) 0.0014(16) 0.0057(15)
C11A 0.020(2) 0.018(2) 0.024(2) -0.0028(16) 0.0059(16) 0.0011(15)
C21B 0.026(2) 0.020(2) 0.0107(17) 0.0021(15) 0.0059(15) -0.0022(16)
C24B 0.024(2) 0.0155(18) 0.0148(18) 0.0028(15) 0.0024(15) -0.0030(15)
C27B 0.0155(18) 0.025(2) 0.0171(19) 0.0022(16) 0.0073(15) 0.0002(15)
C22A 0.052(3) 0.0146(19) 0.0154(19) -0.0005(15) 0.0178(19) 0.0097(18)
C24A 0.018(2) 0.020(2) 0.034(2) 0.0072(18) 0.0035(18) -0.0040(16)
C7B 0.0128(18) 0.020(2) 0.025(2) 0.0097(16) 0.0043(16) 0.0018(15)
C3B 0.0099(16) 0.0194(19) 0.0151(18) 0.0036(15) 0.0015(14) 0.0042(14)
C6B 0.0114(17) 0.0182(18) 0.0165(18) 0.0040(15) 0.0046(14) -0.0013(14)
C8B 0.0148(19) 0.031(2) 0.020(2) 0.0099(17) -0.0013(16) -0.0023(16)
C10B 0.0134(17) 0.0191(19) 0.0127(17) 0.0026(14) 0.0021(14) -0.0011(14)
C26A 0.019(2) 0.030(2) 0.018(2) 0.0019(17) -0.0035(16) -0.0004(17)
C23A 0.041(3) 0.019(2) 0.017(2) 0.0042(16) 0.0128(18) 0.0013(18)
C16B 0.033(3) 0.016(2) 0.042(3) -0.0002(19) 0.012(2) 0.0002(18)
C9B 0.0168(19) 0.029(2) 0.0147(19) 0.0011(16) -0.0007(15) -0.0054(16)
C22B 0.0176(18) 0.0173(19) 0.0122(17) -0.0052(14) 0.0022(14) 0.0010(15)
C10A 0.0195(19) 0.0136(18) 0.0133(17) -0.0045(14) -0.0005(14) 0.0008(15)
C20B 0.033(2) 0.024(2) 0.0107(18) 0.0020(16) 0.0015(16) 0.0029(18)
C27A 0.024(2) 0.055(3) 0.0124(19) -0.002(2) 0.0030(17) -0.002(2)
C8A 0.033(2) 0.0126(19) 0.020(2) -0.0007(15) -0.0061(17) 0.0023(16)
C11B 0.021(2) 0.020(2) 0.0160(19) -0.0019(15) -0.0041(15) 0.0006(16)
C19B 0.0207(19) 0.0180(19) 0.0127(18) 0.0024(15) -0.0043(15) 0.0052(15)
C15B 0.027(2) 0.029(2) 0.030(2) 0.0000(19) 0.0131(19) 0.0047(18)
C7A 0.028(2) 0.0143(19) 0.0173(19) 0.0016(15) -0.0040(16) -0.0031(16)
C14B 0.0188(19) 0.0149(19) 0.023(2) 0.0033(15) 0.0043(16) 0.0023(15)
C21A 0.042(3) 0.0136(19) 0.018(2) -0.0041(16) -0.0043(18) -0.0052(18)
C15A 0.031(2) 0.040(3) 0.016(2) -0.0035(18) 0.0065(18) -0.009(2)
C16A 0.022(2) 0.035(3) 0.028(2) 0.0008(19) 0.0002(18) -0.0077(19)
C18A 0.023(2) 0.015(2) 0.042(3) 0.0070(18) 0.0096(19) 0.0098(16)
C13B 0.042(3) 0.034(3) 0.026(2) -0.007(2) 0.006(2) 0.008(2)
C3A 0.030(2) 0.016(2) 0.028(2) 0.0001(17) -0.0102(19) 0.0013(17)
C12A 0.024(2) 0.031(2) 0.039(3) -0.002(2) 0.002(2) -0.0030(19)
C12B 0.032(2) 0.020(2) 0.032(2) -0.0003(18) 0.001(2) -0.0069(18)
C17A 0.0171(19) 0.0135(18) 0.033(2) 0.0062(16) 0.0133(17) 0.0038(15)
C13A 0.037(3) 0.031(3) 0.035(3) -0.005(2) 0.020(2) 0.003(2)
C25A 0.024(2) 0.0163(19) 0.0169(19) 0.0016(15) 0.0122(16) 0.0042(15)
C20A 0.048(3) 0.0125(19) 0.023(2) -0.0008(16) 0.006(2) -0.0031(18)

loop_
_atom_type_symbol
_atom_type_description
_atom_type_scat_dispersion_real
_atom_type_scat_dispersion_imag
_atom_type_scat_source
C C 0.0033 0.0016 'International Tables Vol C Tables 4.2.6.8 and 6.1.1.4'
H H 0.0000 0.0000 'International Tables Vol C Tables 4.2.6.8 and 6.1.1.4'
N N 0.0061 0.0033 'International Tables Vol C Tables 4.2.6.8 and 6.1.1.4'
Cu Cu 0.3201 1.2651 'International Tables Vol C Tables 4.2.6.8 and 6.1.1.4'
Br Br -0.2901 2.4595 'International Tables Vol C Tables 4.2.6.8 and 6.1.1.4'

loop_
_geom_angle_atom_site_label_1
_geom_angle_atom_site_label_2
_geom_angle_atom_site_label_3
_geom_angle
_geom_angle_site_symmetry_1
_geom_angle_site_symmetry_3
C1A Cu1A Br1A 177.59(11) . .
C1B Cu1B Br1B 175.09(11) . .
C1B N1B C5B 124.2(3) . .
C1B N1B C4B 115.8(3) . .
C5B N1B C4B 120.0(3) . .
C27A C4A N1A 111.9(3) . .
C27A C4A C26A 108.4(3) . .
N1A C4A C26A 110.9(3) . .
C27A C4A C3A 114.8(4) . .
N1A C4A C3A 100.0(3) . .
C26A C4A C3A 110.7(4) . .
C1B C2B C3B 103.2(3) . .
C1B C2B C25B 111.1(3) . .
C3B C2B C25B 111.1(3) . .
C1B C2B C17B 111.2(3) . .
C3B C2B C17B 113.4(3) . .
C25B C2B C17B 106.8(3) . .
N1B C1B C2B 109.2(3) . .
N1B C1B Cu1B 123.3(3) . .
C2B C1B Cu1B 127.4(3) . .
C1A N1A C5A 121.3(3) . .
C1A N1A C4A 116.9(3) . .
C5A N1A C4A 121.8(3) . .
C6A C14A C15A 110.7(3) . .
C6A C14A C16A 112.1(3) . .
C15A C14A C16A 109.6(4) . .
C6A C14A H14A 108.1 . .
C15A C14A H14A 108.1 . .
C16A C14A H14A 108.1 . .
N1A C1A C2A 109.2(3) . .
N1A C1A Cu1A 122.6(3) . .
C2A C1A Cu1A 128.2(3) . .
C6B C5B C10B 122.2(3) . .
C6B C5B N1B 120.5(3) . .
C10B C5B N1B 117.2(3) . .
C7A C6A C5A 116.8(4) . .
C7A C6A C14A 119.1(4) . .
C5A C6A C14A 124.0(3) . .
C3B C4B N1B 100.0(3) . .
C3B C4B C27B 112.7(3) . .
N1B C4B C27B 113.1(3) . .
C3B C4B C26B 113.2(3) . .
N1B C4B C26B 109.0(3) . .
C27B C4B C26B 108.7(3) . .
C10A C5A C6A 122.4(3) . .
C10A C5A N1A 118.7(3) . .
C6A C5A N1A 118.9(3) . .
C19B C18B C17B 109.7(3) . .
C19B C18B H18A 109.7 . .
C17B C18B H18A 109.7 . .
C19B C18B H18B 109.7 . .
C17B C18B H18B 109.7 . .
H18A C18B H18B 108.2 . .
C24B C25B C23B 108.5(3) . .
C24B C25B C2B 112.5(3) . .
C23B C25B C2B 108.6(3) . .
C24B C25B H25A 109.1 . .
C23B C25B H25A 109.1 . .
C2B C25B H25A 109.1 . .
C22B C17B C18B 108.0(3) . .
C22B C17B C2B 111.2(3) . .
C18B C17B C2B 109.4(3) . .
C22B C17B H17A 109.4 . .
C18B C17B H17A 109.4 . .
C2B C17B H17A 109.4 . .
C20A C19A C23A 110.0(4) . .
C20A C19A C18A 109.6(4) . .
C23A C19A C18A 108.9(3) . .
C20A C19A H19A 109.5 . .
C23A C19A H19A 109.5 . .
C18A C19A H19A 109.5 . .
C4B C26B H26A 109.5 . .
C4B C26B H26B 109.5 . .
H26A C26B H26B 109.5 . .
C4B C26B H26C 109.5 . .
H26A C26B H26C 109.5 . .
H26B C26B H26C 109.5 . .
C1A C2A C17A 113.4(3) . .
C1A C2A C25A 108.5(3) . .
C17A C2A C25A 107.2(3) . .
C1A C2A C3A 103.0(3) . .
C17A C2A C3A 109.3(3) . .
C25A C2A C3A 115.6(3) . .
C8A C9A C10A 121.4(4) . .
C8A C9A H9AA 119.3 . .
C10A C9A H9AA 119.3 . .
C25B C23B C19B 109.7(3) . .
C25B C23B H23A 109.7 . .
C19B C23B H23A 109.7 . .
C25B C23B H23B 109.7 . .
C19B C23B H23B 109.7 . .
H23A C23B H23B 108.2 . .
C13A C11A C10A 112.6(3) . .
C13A C11A C12A 110.4(4) . .
C10A C11A C12A 110.2(4) . .
C13A C11A H11A 107.8 . .
C10A C11A H11A 107.8 . .
C12A C11A H11A 107.8 . .
C22B C21B C24B 109.4(3) . .
C22B C21B C20B 109.7(3) . .
C24B C21B C20B 108.9(3) . .
C22B C21B H21A 109.6 . .
C24B C21B H21A 109.6 . .
C20B C21B H21A 109.6 . .
C25B C24B C21B 109.7(3) . .
C25B C24B H24A 109.7 . .
C21B C24B H24A 109.7 . .
C25B C24B H24B 109.7 . .
C21B C24B H24B 109.7 . .
H24A C24B H24B 108.2 . .
C4B C27B H27A 109.5 . .
C4B C27B H27B 109.5 . .
H27A C27B H27B 109.5 . .
C4B C27B H27C 109.5 . .
H27A C27B H27C 109.5 . .
H27B C27B H27C 109.5 . .
C17A C22A C21A 110.3(3) . .
C17A C22A H22A 109.6 . .
C21A C22A H22A 109.6 . .
C17A C22A H22B 109.6 . .
C21A C22A H22B 109.6 . .
H22A C22A H22B 108.1 . .
C21A C24A C25A 110.0(3) . .
C21A C24A H24C 109.7 . .
C25A C24A H24C 109.7 . .
C21A C24A H24D 109.7 . .
C25A C24A H24D 109.7 . .
H24C C24A H24D 108.2 . .
C8B C7B C6B 121.6(4) . .
C8B C7B H7BA 119.2 . .
C6B C7B H7BA 119.2 . .
C4B C3B C2B 107.2(3) . .
C4B C3B H3BA 110.3 . .
C2B C3B H3BA 110.3 . .
C4B C3B H3BB 110.3 . .
C2B C3B H3BB 110.3 . .
H3BA C3B H3BB 108.5 . .
C7B C6B C5B 117.3(4) . .
C7B C6B C14B 119.0(4) . .
C5B C6B C14B 123.5(3) . .
C7B C8B C9B 119.7(4) . .
C7B C8B H8BA 120.2 . .
C9B C8B H8BA 120.2 . .
C9B C10B C5B 117.0(4) . .
C9B C10B C11B 120.4(4) . .
C5B C10B C11B 122.4(3) . .
C4A C26A H26D 109.5 . .
C4A C26A H26E 109.5 . .
H26D C26A H26E 109.5 . .
C4A C26A H26F 109.5 . .
H26D C26A H26F 109.5 . .
H26E C26A H26F 109.5 . .
C19A C23A C25A 109.9(3) . .
C19A C23A H23C 109.7 . .
C25A C23A H23C 109.7 . .
C19A C23A H23D 109.7 . .
C25A C23A H23D 109.7 . .
H23C C23A H23D 108.2 . .
C14B C16B H16A 109.5 . .
C14B C16B H16B 109.5 . .
H16A C16B H16B 109.5 . .
C14B C16B H16C 109.5 . .
H16A C16B H16C 109.5 . .
H16B C16B H16C 109.5 . .
C8B C9B C10B 121.8(4) . .
C8B C9B H9BA 119.1 . .
C10B C9B H9BA 119.1 . .
C21B C22B C17B 110.6(3) . .
C21B C22B H22C 109.5 . .
C17B C22B H22C 109.5 . .
C21B C22B H22D 109.5 . .
C17B C22B H22D 109.5 . .
H22C C22B H22D 108.1 . .
C9A C10A C5A 117.6(4) . .
C9A C10A C11A 119.0(4) . .
C5A C10A C11A 123.3(3) . .
C19B C20B C21B 109.3(3) . .
C19B C20B H20A 109.8 . .
C21B C20B H20A 109.8 . .
C19B C20B H20B 109.8 . .
C21B C20B H20B 109.8 . .
H20A C20B H20B 108.3 . .
C4A C27A H27D 109.5 . .
C4A C27A H27E 109.5 . .
H27D C27A H27E 109.5 . .
C4A C27A H27F 109.5 . .
H27D C27A H27F 109.5 . .
H27E C27A H27F 109.5 . .
C7A C8A C9A 119.4(4) . .
C7A C8A H8AA 120.3 . .
C9A C8A H8AA 120.3 . .
C10B C11B C13B 113.7(4) . .
C10B C11B C12B 109.2(3) . .
C13B C11B C12B 110.6(4) . .
C10B C11B H11B 107.7 . .
C13B C11B H11B 107.7 . .
C12B C11B H11B 107.7 . .
C20B C19B C18B 109.1(3) . .
C20B C19B C23B 109.6(3) . .
C18B C19B C23B 109.7(3) . .
C20B C19B H19B 109.5 . .
C18B C19B H19B 109.5 . .
C23B C19B H19B 109.5 . .
C14B C15B H15A 109.5 . .
C14B C15B H15B 109.5 . .
H15A C15B H15B 109.5 . .
C14B C15B H15C 109.5 . .
H15A C15B H15C 109.5 . .
H15B C15B H15C 109.5 . .
C8A C7A C6A 122.3(4) . .
C8A C7A H7AA 118.8 . .
C6A C7A H7AA 118.8 . .
C6B C14B C16B 113.4(4) . .
C6B C14B C15B 109.3(3) . .
C16B C14B C15B 109.5(3) . .
C6B C14B H14B 108.2 . .
C16B C14B H14B 108.2 . .
C15B C14B H14B 108.2 . .
C22A C21A C24A 109.7(3) . .
C22A C21A C20A 108.5(4) . .
C24A C21A C20A 109.4(4) . .
C22A C21A H21B 109.7 . .
C24A C21A H21B 109.7 . .
C20A C21A H21B 109.7 . .
C14A C15A H15D 109.5 . .
C14A C15A H15E 109.5 . .
H15D C15A H15E 109.5 . .
C14A C15A H15F 109.5 . .
H15D C15A H15F 109.5 . .
H15E C15A H15F 109.5 . .
C14A C16A H16D 109.5 . .
C14A C16A H16E 109.5 . .
H16D C16A H16E 109.5 . .
C14A C16A H16F 109.5 . .
H16D C16A H16F 109.5 . .
H16E C16A H16F 109.5 . .
C19A C18A C17A 109.5(3) . .
C19A C18A H18C 109.8 . .
C17A C18A H18C 109.8 . .
C19A C18A H18D 109.8 . .
C17A C18A H18D 109.8 . .
H18C C18A H18D 108.2 . .
C11B C13B H13A 109.5 . .
C11B C13B H13B 109.5 . .
H13A C13B H13B 109.5 . .
C11B C13B H13C 109.5 . .
H13A C13B H13C 109.5 . .
H13B C13B H13C 109.5 . .
C4A C3A C2A 107.4(3) . .
C4A C3A H3AA 110.2 . .
C2A C3A H3AA 110.2 . .
C4A C3A H3AB 110.2 . .
C2A C3A H3AB 110.2 . .
H3AA C3A H3AB 108.5 . .
C11A C12A H12A 109.5 . .
C11A C12A H12B 109.5 . .
H12A C12A H12B 109.5 . .
C11A C12A H12C 109.5 . .
H12A C12A H12C 109.5 . .
H12B C12A H12C 109.5 . .
C11B C12B H12D 109.5 . .
C11B C12B H12E 109.5 . .
H12D C12B H12E 109.5 . .
C11B C12B H12F 109.5 . .
H12D C12B H12F 109.5 . .
H12E C12B H12F 109.5 . .
C22A C17A C2A 112.2(3) . .
C22A C17A C18A 107.8(3) . .
C2A C17A C18A 109.2(3) . .
C22A C17A H17B 109.2 . .
C2A C17A H17B 109.2 . .
C18A C17A H17B 109.2 . .
C11A C13A H13D 109.5 . .
C11A C13A H13E 109.5 . .
H13D C13A H13E 109.5 . .
C11A C13A H13F 109.5 . .
H13D C13A H13F 109.5 . .
H13E C13A H13F 109.5 . .
C24A C25A C23A 107.5(3) . .
C24A C25A C2A 111.0(3) . .
C23A C25A C2A 110.1(3) . .
C24A C25A H25B 109.4 . .
C23A C25A H25B 109.4 . .
C2A C25A H25B 109.4 . .
C19A C20A C21A 109.5(3) . .
C19A C20A H20C 109.8 . .
C21A C20A H20C 109.8 . .
C19A C20A H20D 109.8 . .
C21A C20A H20D 109.8 . .
H20C C20A H20D 108.2 . .

loop_
_geom_bond_atom_site_label_1
_geom_bond_atom_site_label_2
_geom_bond_distance
_geom_bond_site_symmetry_2
Cu1A C1A 1.893(4) .
Cu1A Br1A 2.2176(6) .
Cu1B C1B 1.890(4) .
Cu1B Br1B 2.2076(6) .
N1B C1B 1.307(5) .
N1B C5B 1.451(5) .
N1B C4B 1.526(4) .
C4A C27A 1.519(6) .
C4A N1A 1.525(5) .
C4A C26A 1.527(6) .
C4A C3A 1.535(6) .
C2B C1B 1.520(5) .
C2B C3B 1.554(5) .
C2B C25B 1.561(5) .
C2B C17B 1.561(5) .
N1A C1A 1.300(5) .
N1A C5A 1.461(5) .
C14A C6A 1.518(6) .
C14A C15A 1.529(6) .
C14A C16A 1.536(6) .
C14A H14A 0.9800 .
C1A C2A 1.524(5) .
C5B C6B 1.403(5) .
C5B C10B 1.411(5) .
C6A C7A 1.398(5) .
C6A C5A 1.406(6) .
C4B C3B 1.522(5) .
C4B C27B 1.530(5) .
C4B C26B 1.530(5) .
C5A C10A 1.398(6) .
C18B C19B 1.537(5) .
C18B C17B 1.547(5) .
C18B H18A 0.9700 .
C18B H18B 0.9700 .
C25B C24B 1.530(5) .
C25B C23B 1.537(5) .
C25B H25A 0.9800 .
C17B C22B 1.529(5) .
C17B H17A 0.9800 .
C19A C20A 1.515(6) .
C19A C23A 1.526(6) .
C19A C18A 1.540(6) .
C19A H19A 0.9800 .
C26B H26A 0.9600 .
C26B H26B 0.9600 .
C26B H26C 0.9600 .
C2A C17A 1.542(5) .
C2A C25A 1.551(5) .
C2A C3A 1.560(5) .
C9A C8A 1.383(6) .
C9A C10A 1.400(6) .
C9A H9AA 0.9300 .
C23B C19B 1.539(5) .
C23B H23A 0.9700 .
C23B H23B 0.9700 .
C11A C13A 1.530(6) .
C11A C10A 1.531(6) .
C11A C12A 1.531(6) .
C11A H11A 0.9800 .
C21B C22B 1.527(5) .
C21B C24B 1.534(5) .
C21B C20B 1.538(6) .
C21B H21A 0.9800 .
C24B H24A 0.9700 .
C24B H24B 0.9700 .
C27B H27A 0.9600 .
C27B H27B 0.9600 .
C27B H27C 0.9600 .
C22A C17A 1.519(6) .
C22A C21A 1.531(7) .
C22A H22A 0.9700 .
C22A H22B 0.9700 .
C24A C21A 1.532(6) .
C24A C25A 1.538(6) .
C24A H24C 0.9700 .
C24A H24D 0.9700 .
C7B C8B 1.375(6) .
C7B C6B 1.398(6) .
C7B H7BA 0.9300 .
C3B H3BA 0.9700 .
C3B H3BB 0.9700 .
C6B C14B 1.524(6) .
C8B C9B 1.388(6) .
C8B H8BA 0.9300 .
C10B C9B 1.390(5) .
C10B C11B 1.521(5) .
C26A H26D 0.9600 .
C26A H26E 0.9600 .
C26A H26F 0.9600 .
C23A C25A 1.543(6) .
C23A H23C 0.9700 .
C23A H23D 0.9700 .
C16B C14B 1.534(6) .
C16B H16A 0.9600 .
C16B H16B 0.9600 .
C16B H16C 0.9600 .
C9B H9BA 0.9300 .
C22B H22C 0.9700 .
C22B H22D 0.9700 .
C20B C19B 1.526(6) .
C20B H20A 0.9700 .
C20B H20B 0.9700 .
C27A H27D 0.9600 .
C27A H27E 0.9600 .
C27A H27F 0.9600 .
C8A C7A 1.376(6) .
C8A H8AA 0.9300 .
C11B C13B 1.523(6) .
C11B C12B 1.535(6) .
C11B H11B 0.9800 .
C19B H19B 0.9800 .
C15B C14B 1.541(6) .
C15B H15A 0.9600 .
C15B H15B 0.9600 .
C15B H15C 0.9600 .
C7A H7AA 0.9300 .
C14B H14B 0.9800 .
C21A C20A 1.534(6) .
C21A H21B 0.9800 .
C15A H15D 0.9600 .
C15A H15E 0.9600 .
C15A H15F 0.9600 .
C16A H16D 0.9600 .
C16A H16E 0.9600 .
C16A H16F 0.9600 .
C18A C17A 1.547(6) .
C18A H18C 0.9700 .
C18A H18D 0.9700 .
C13B H13A 0.9600 .
C13B H13B 0.9600 .
C13B H13C 0.9600 .
C3A H3AA 0.9700 .
C3A H3AB 0.9700 .
C12A H12A 0.9600 .
C12A H12B 0.9600 .
C12A H12C 0.9600 .
C12B H12D 0.9600 .
C12B H12E 0.9600 .
C12B H12F 0.9600 .
C17A H17B 0.9800 .
C13A H13D 0.9600 .
C13A H13E 0.9600 .
C13A H13F 0.9600 .
C25A H25B 0.9800 .
C20A H20C 0.9700 .
C20A H20D 0.9700 .

loop_
_geom_torsion_atom_site_label_1
_geom_torsion_atom_site_label_2
_geom_torsion_atom_site_label_3
_geom_torsion_atom_site_label_4
_geom_torsion
_geom_torsion_site_symmetry_1
_geom_torsion_site_symmetry_2
_geom_torsion_site_symmetry_3
_geom_torsion_site_symmetry_4
C5B N1B C1B C2B 177.7(3) . . . .
C4B N1B C1B C2B -4.5(4) . . . .
C5B N1B C1B Cu1B -5.0(5) . . . .
C4B N1B C1B Cu1B 172.8(2) . . . .
C3B C2B C1B N1B -9.3(4) . . . .
C25B C2B C1B N1B -128.5(3) . . . .
C17B C2B C1B N1B 112.6(3) . . . .
C3B C2B C1B Cu1B 173.5(3) . . . .
C25B C2B C1B Cu1B 54.3(4) . . . .
C17B C2B C1B Cu1B -64.5(4) . . . .
Br1B Cu1B C1B N1B -105.5(13) . . . .
Br1B Cu1B C1B C2B 71.3(14) . . . .
C27A C4A N1A C1A 114.1(4) . . . .
C26A C4A N1A C1A -124.8(4) . . . .
C3A C4A N1A C1A -7.9(4) . . . .
C27A C4A N1A C5A -65.7(5) . . . .
C26A C4A N1A C5A 55.4(5) . . . .
C3A C4A N1A C5A 172.2(3) . . . .
C5A N1A C1A C2A 175.6(3) . . . .
C4A N1A C1A C2A -4.2(5) . . . .
C5A N1A C1A Cu1A -3.6(5) . . . .
C4A N1A C1A Cu1A 176.6(3) . . . .
Br1A Cu1A C1A N1A -121(3) . . . .
Br1A Cu1A C1A C2A 60(3) . . . .
C1B N1B C5B C6B 86.4(5) . . . .
C4B N1B C5B C6B -91.4(4) . . . .
C1B N1B C5B C10B -95.8(4) . . . .
C4B N1B C5B C10B 86.4(4) . . . .
C15A C14A C6A C7A 68.1(5) . . . .
C16A C14A C6A C7A -54.5(5) . . . .
C15A C14A C6A C5A -107.4(4) . . . .
C16A C14A C6A C5A 130.0(4) . . . .
C1B N1B C4B C3B 16.3(4) . . . .
C5B N1B C4B C3B -165.7(3) . . . .
C1B N1B C4B C27B 136.4(3) . . . .
C5B N1B C4B C27B -45.7(4) . . . .
C1B N1B C4B C26B -102.6(4) . . . .
C5B N1B C4B C26B 75.3(4) . . . .
C7A C6A C5A C10A -4.1(5) . . . .
C14A C6A C5A C10A 171.5(4) . . . .
C7A C6A C5A N1A 177.9(3) . . . .
C14A C6A C5A N1A -6.5(5) . . . .
C1A N1A C5A C10A -90.4(4) . . . .
C4A N1A C5A C10A 89.5(4) . . . .
C1A N1A C5A C6A 87.7(4) . . . .
C4A N1A C5A C6A -92.4(4) . . . .
C1B C2B C25B C24B -64.5(4) . . . .
C3B C2B C25B C24B -178.8(3) . . . .
C17B C2B C25B C24B 57.0(4) . . . .
C1B C2B C25B C23B 175.4(3) . . . .
C3B C2B C25B C23B 61.1(4) . . . .
C17B C2B C25B C23B -63.1(4) . . . .
C19B C18B C17B C22B 60.5(4) . . . .
C19B C18B C17B C2B -60.6(4) . . . .
C1B C2B C17B C22B 64.5(4) . . . .
C3B C2B C17B C22B -179.6(3) . . . .
C25B C2B C17B C22B -56.9(4) . . . .
C1B C2B C17B C18B -176.3(3) . . . .
C3B C2B C17B C18B -60.5(4) . . . .
C25B C2B C17B C18B 62.3(4) . . . .
N1A C1A C2A C17A 132.3(3) . . . .
Cu1A C1A C2A C17A -48.6(5) . . . .
N1A C1A C2A C25A -108.7(4) . . . .
Cu1A C1A C2A C25A 70.4(4) . . . .
N1A C1A C2A C3A 14.3(4) . . . .
Cu1A C1A C2A C3A -166.6(3) . . . .
C24B C25B C23B C19B -60.0(4) . . . .
C2B C25B C23B C19B 62.6(4) . . . .
C23B C25B C24B C21B 61.1(4) . . . .
C2B C25B C24B C21B -59.1(4) . . . .
C22B C21B C24B C25B 58.5(4) . . . .
C20B C21B C24B C25B -61.5(4) . . . .
N1B C4B C3B C2B -20.7(4) . . . .
C27B C4B C3B C2B -141.0(3) . . . .
C26B C4B C3B C2B 95.0(4) . . . .
C1B C2B C3B C4B 19.3(4) . . . .
C25B C2B C3B C4B 138.5(3) . . . .
C17B C2B C3B C4B -101.2(3) . . . .
C8B C7B C6B C5B 1.4(6) . . . .
C8B C7B C6B C14B -173.5(4) . . . .
C10B C5B C6B C7B -6.8(5) . . . .
N1B C5B C6B C7B 170.9(3) . . . .
C10B C5B C6B C14B 167.8(3) . . . .
N1B C5B C6B C14B -14.5(5) . . . .
C6B C7B C8B C9B 3.7(6) . . . .
C6B C5B C10B C9B 6.8(5) . . . .
N1B C5B C10B C9B -171.0(3) . . . .
C6B C5B C10B C11B -167.8(4) . . . .
N1B C5B C10B C11B 14.4(5) . . . .
C20A C19A C23A C25A 60.8(5) . . . .
C18A C19A C23A C25A -59.3(5) . . . .
C7B C8B C9B C10B -3.7(6) . . . .
C5B C10B C9B C8B -1.4(6) . . . .
C11B C10B C9B C8B 173.3(4) . . . .
C24B C21B C22B C17B -59.7(4) . . . .
C20B C21B C22B C17B 59.7(4) . . . .
C18B C17B C22B C21B -59.7(4) . . . .
C2B C17B C22B C21B 60.3(4) . . . .
C8A C9A C10A C5A -2.1(6) . . . .
C8A C9A C10A C11A 173.7(4) . . . .
C6A C5A C10A C9A 4.9(5) . . . .
N1A C5A C10A C9A -177.1(3) . . . .
C6A C5A C10A C11A -170.6(4) . . . .
N1A C5A C10A C11A 7.4(5) . . . .
C13A C11A C10A C9A 52.9(5) . . . .
C12A C11A C10A C9A -70.9(5) . . . .
C13A C11A C10A C5A -131.6(4) . . . .
C12A C11A C10A C5A 104.6(4) . . . .
C22B C21B C20B C19B -59.3(4) . . . .
C24B C21B C20B C19B 60.4(4) . . . .
C10A C9A C8A C7A -1.4(6) . . . .
C9B C10B C11B C13B 41.3(5) . . . .
C5B C10B C11B C13B -144.3(4) . . . .
C9B C10B C11B C12B -82.8(5) . . . .
C5B C10B C11B C12B 91.6(4) . . . .
C21B C20B C19B C18B 60.3(4) . . . .
C21B C20B C19B C23B -59.8(4) . . . .
C17B C18B C19B C20B -61.6(4) . . . .
C17B C18B C19B C23B 58.5(4) . . . .
C25B C23B C19B C20B 59.9(4) . . . .
C25B C23B C19B C18B -59.8(4) . . . .
C9A C8A C7A C6A 2.3(6) . . . .
C5A C6A C7A C8A 0.4(6) . . . .
C14A C6A C7A C8A -175.5(4) . . . .
C7B C6B C14B C16B -57.0(5) . . . .
C5B C6B C14B C16B 128.5(4) . . . .
C7B C6B C14B C15B 65.5(5) . . . .
C5B C6B C14B C15B -109.0(4) . . . .
C17A C22A C21A C24A -57.6(5) . . . .
C17A C22A C21A C20A 61.8(4) . . . .
C25A C24A C21A C22A 58.2(4) . . . .
C25A C24A C21A C20A -60.7(5) . . . .
C20A C19A C18A C17A -60.1(5) . . . .
C23A C19A C18A C17A 60.2(5) . . . .
C27A C4A C3A C2A -103.7(4) . . . .
N1A C4A C3A C2A 16.2(4) . . . .
C26A C4A C3A C2A 133.2(4) . . . .
C1A C2A C3A C4A -19.0(4) . . . .
C17A C2A C3A C4A -139.8(4) . . . .
C25A C2A C3A C4A 99.1(4) . . . .
C21A C22A C17A C2A 59.0(4) . . . .
C21A C22A C17A C18A -61.3(4) . . . .
C1A C2A C17A C22A 61.8(4) . . . .
C25A C2A C17A C22A -58.0(4) . . . .
C3A C2A C17A C22A 176.0(3) . . . .
C1A C2A C17A C18A -178.7(3) . . . .
C25A C2A C17A C18A 61.5(4) . . . .
C3A C2A C17A C18A -64.5(4) . . . .
C19A C18A C17A C22A 59.9(4) . . . .
C19A C18A C17A C2A -62.3(5) . . . .
C21A C24A C25A C23A 60.6(4) . . . .
C21A C24A C25A C2A -59.8(4) . . . .
C19A C23A C25A C24A -60.4(4) . . . .
C19A C23A C25A C2A 60.6(4) . . . .
C1A C2A C25A C24A -64.8(4) . . . .
C17A C2A C25A C24A 58.0(4) . . . .
C3A C2A C25A C24A -179.8(3) . . . .
C1A C2A C25A C23A 176.3(3) . . . .
C17A C2A C25A C23A -60.8(4) . . . .
C3A C2A C25A C23A 61.3(4) . . . .
C23A C19A C20A C21A -59.4(5) . . . .
C18A C19A C20A C21A 60.2(5) . . . .
C22A C21A C20A C19A -60.5(5) . . . .
C24A C21A C20A C19A 59.2(5) . . . .
